data_1504005
loop_
_publ_author_name
'Henssler, John T.'
'Matzger, Adam J.'

_publ_section_title
;
 Facile and scalable synthesis of the fused-ring heterocycles
 thieno[3,2-b]thiophene and thieno[3,2-b]furan.
;
_journal_issue 14
_journal_name_full 'Organic letters'
_journal_page_first 3144
_journal_page_last 3147
_journal_paper_doi 10.1021/ol9010745
_journal_volume 11
_journal_year 2009
_chemical_formula_moiety 'C10 H6 O S2'
_chemical_formula_sum 'C10 H6 O S2'
_chemical_formula_weight 206.27
_chemical_name_common T-FT
_chemical_name_systematic
; 

2-(thiophen-2-yl)thieno[3,2-b]furan

;
_space_group_IT_number 19
_symmetry_cell_setting orthorhombic
_symmetry_Int_Tables_number 19
_symmetry_space_group_name_Hall 'P 2ac 2ab'
_symmetry_space_group_name_H-M 'P 21 21 21'
_atom_sites_solution_hydrogens geom
_atom_sites_solution_primary direct
_atom_sites_solution_secondary difmap
_audit_creation_method SHELXL-97
_cell_angle_alpha 90.00
_cell_angle_beta 90.00
_cell_angle_gamma 90.00
_cell_formula_units_Z 4
_cell_length_a 9.43737(10)
_cell_length_b 16.8839(3)
_cell_length_c 5.68402(10)
_cell_measurement_reflns_used 6227
_cell_measurement_temperature 95(2)
_cell_measurement_theta_max 66.7
_cell_measurement_theta_min 7.0
_cell_volume 905.69(2)
_computing_cell_refinement PROCESS-AUTO
_computing_data_collection PROCESS-AUTO
_computing_data_reduction 'CrystalStructure 3.8'
_computing_publication_material 'CrystalStructure 3.8'
_computing_structure_refinement 'SHELXL-97 (Sheldrick, 1997)'
_computing_structure_solution SIR2004
_diffrn_ambient_temperature 95(2)
_diffrn_detector_area_resol_mean 10.00
_diffrn_measured_fraction_theta_full 0.944
_diffrn_measured_fraction_theta_max 0.944
_diffrn_measurement_device_type 'Rigaku RAXIS-Spider'
_diffrn_measurement_method \w
_diffrn_radiation_monochromator graphite
_diffrn_radiation_source 'fine-focus sealed tube'
_diffrn_radiation_type CuK\a
_diffrn_radiation_wavelength 1.54187
_diffrn_reflns_av_R_equivalents 0.0313
_diffrn_reflns_av_sigmaI/netI 0.0286
_diffrn_reflns_limit_h_max 11
_diffrn_reflns_limit_h_min -10
_diffrn_reflns_limit_k_max 16
_diffrn_reflns_limit_k_min -19
_diffrn_reflns_limit_l_max 6
_diffrn_reflns_limit_l_min -5
_diffrn_reflns_number 6125
_diffrn_reflns_theta_full 66.52
_diffrn_reflns_theta_max 66.52
_diffrn_reflns_theta_min 7.04
_exptl_absorpt_coefficient_mu 4.923
_exptl_absorpt_correction_T_max 0.4393
_exptl_absorpt_correction_T_min 0.4393
_exptl_absorpt_correction_type multi-scan
_exptl_absorpt_process_details
;

    Higashi, T. (1995). Program for Absorption Correction.

    Rigaku Corporation, Tokyo, Japan.

;
_exptl_crystal_colour yellow
_exptl_crystal_density_diffrn 1.513
_exptl_crystal_density_method 'not measured'
_exptl_crystal_description prism
_exptl_crystal_F_000 424
_exptl_crystal_size_max 0.45
_exptl_crystal_size_mid 0.34
_exptl_crystal_size_min 0.31
_refine_diff_density_max 0.701
_refine_diff_density_min -0.297
_refine_diff_density_rms 0.109
_refine_ls_abs_structure_details 'Flack H D (1983), Acta Cryst. A39, 876-881'
_refine_ls_abs_structure_Flack 0.05(4)
_refine_ls_extinction_method none
_refine_ls_goodness_of_fit_ref 1.160
_refine_ls_hydrogen_treatment riding
_refine_ls_matrix_type full
_refine_ls_number_parameters 119
_refine_ls_number_reflns 1496
_refine_ls_number_restraints 0
_refine_ls_restrained_S_all 1.160
_refine_ls_R_factor_all 0.0496
_refine_ls_R_factor_gt 0.0491
_refine_ls_shift/su_max 0.000
_refine_ls_shift/su_mean 0.000
_refine_ls_structure_factor_coef Fsqd
_refine_ls_weighting_details 'calc w=1/[\s^2^(Fo^2^)+(0.0726P)^2^+1.5557P] where P=(Fo^2^+2Fc^2^)/3'
_refine_ls_weighting_scheme calc
_refine_ls_wR_factor_gt 0.1320
_refine_ls_wR_factor_ref 0.1325
_reflns_number_gt 1470
_reflns_number_total 1496
_reflns_threshold_expression >2sigma(I)
_cod_data_source_file ol9010745_si_001.cif
_cod_data_source_block T-FT
_cod_database_code 1504005

loop_
_symmetry_equiv_pos_as_xyz
'x, y, z'
'x+1/2, -y+1/2, -z'
'-x, y+1/2, -z+1/2'
'-x+1/2, -y, z+1/2'

loop_
_atom_site_label
_atom_site_type_symbol
_atom_site_fract_x
_atom_site_fract_y
_atom_site_fract_z
_atom_site_U_iso_or_equiv
_atom_site_adp_type
_atom_site_occupancy
_atom_site_symmetry_multiplicity
_atom_site_calc_flag
_atom_site_refinement_flags
S1 S 0.97849(11) 0.25537(6) 0.5226(2) 0.0222(3) Uani 1 1 d .
S2 S 0.43532(12) 0.47350(7) 0.8349(2) 0.0278(3) Uani 1 1 d .
O1 O 0.6719(3) 0.36106(15) 0.8172(5) 0.0161(6) Uani 1 1 d .
C1 C 0.4231(4) 0.5773(2) 0.5010(8) 0.0120(9) Uani 1 1 d .
H1 H 0.3931 0.6203 0.4054 0.014 Uiso 1 1 calc R
C2 C 0.7817(4) 0.3078(2) 0.7838(8) 0.0194(10) Uani 1 1 d .
C3 C 0.5358(4) 0.5267(2) 0.4438(7) 0.0123(8) Uani 1 1 d .
H2 H 0.5925 0.5324 0.3067 0.015 Uiso 1 1 calc R
C4 C 0.7643(4) 0.3830(2) 0.4536(8) 0.0181(9) Uani 1 1 d .
H3 H 0.7795 0.4043 0.3010 0.022 Uiso 1 1 calc R
C5 C 0.6647(4) 0.4053(2) 0.6130(7) 0.0097(8) Uani 1 1 d .
C6 C 0.9492(4) 0.2152(2) 0.7970(9) 0.0223(10) Uani 1 1 d .
H4 H 1.0038 0.1730 0.8603 0.027 Uiso 1 1 calc R
C7 C 0.8402(4) 0.3216(2) 0.5632(8) 0.0160(9) Uani 1 1 d .
C8 C 0.5553(4) 0.4675(2) 0.6094(8) 0.0194(10) Uani 1 1 d .
C9 C 0.8371(5) 0.2510(3) 0.9168(8) 0.0232(10) Uani 1 1 d .
H5 H 0.8053 0.2369 1.0698 0.028 Uiso 1 1 calc R
C10 C 0.3598(5) 0.5570(3) 0.7153(10) 0.0282(12) Uani 1 1 d .
H6 H 0.2846 0.5858 0.7860 0.034 Uiso 1 1 calc R

loop_
_atom_site_aniso_label
_atom_site_aniso_U_11
_atom_site_aniso_U_22
_atom_site_aniso_U_33
_atom_site_aniso_U_23
_atom_site_aniso_U_13
_atom_site_aniso_U_12
S1 0.0239(6) 0.0207(5) 0.0219(6) 0.0008(4) 0.0022(4) 0.0083(4)
S2 0.0282(6) 0.0278(6) 0.0274(8) 0.0055(5) 0.0062(5) 0.0073(4)
O1 0.0161(13) 0.0144(13) 0.0180(17) 0.0013(12) 0.0030(13) 0.0003(11)
C1 0.0098(17) 0.0074(16) 0.019(2) 0.0072(15) -0.0057(16) 0.0026(13)
C2 0.0087(17) 0.0179(19) 0.032(3) -0.0127(19) -0.0004(18) -0.0022(16)
C3 0.0088(17) 0.0133(17) 0.015(2) -0.0038(15) -0.0031(15) -0.0011(14)
C4 0.024(2) 0.0144(18) 0.016(3) -0.0036(16) -0.0021(19) -0.0050(15)
C5 0.0121(17) 0.0072(16) 0.010(2) 0.0054(14) -0.0036(15) -0.0021(13)
C6 0.018(2) 0.019(2) 0.030(3) -0.0053(18) -0.0063(19) 0.0028(17)
C7 0.022(2) 0.0122(18) 0.014(2) 0.0005(16) -0.0046(17) -0.0022(15)
C8 0.0147(19) 0.020(2) 0.024(3) -0.0092(18) -0.0011(18) -0.0065(17)
C9 0.032(2) 0.030(2) 0.008(2) -0.0088(19) 0.0057(17) -0.026(2)
C10 0.021(2) 0.027(2) 0.037(3) -0.002(2) -0.004(2) 0.0101(18)

loop_
_atom_type_symbol
_atom_type_description
_atom_type_scat_dispersion_real
_atom_type_scat_dispersion_imag
_atom_type_scat_source
C C 0.0181 0.0091 'International Tables Vol C Tables 4.2.6.8 and 6.1.1.4'
H H 0.0000 0.0000 'International Tables Vol C Tables 4.2.6.8 and 6.1.1.4'
O O 0.0492 0.0322 'International Tables Vol C Tables 4.2.6.8 and 6.1.1.4'
S S 0.3331 0.5567 'International Tables Vol C Tables 4.2.6.8 and 6.1.1.4'

loop_
_geom_angle_atom_site_label_1
_geom_angle_atom_site_label_2
_geom_angle_atom_site_label_3
_geom_angle
C6 S1 C7 90.7(2)
C8 S2 C10 91.5(2)
C5 O1 C2 105.8(3)
C10 C1 C3 112.1(4)
C10 C1 H1 123.9
C3 C1 H1 123.9
C9 C2 O1 133.2(4)
C9 C2 C7 118.6(4)
O1 C2 C7 108.2(4)
C8 C3 C1 112.5(4)
C8 C3 H2 123.8
C1 C3 H2 123.8
C5 C4 C7 105.1(4)
C5 C4 H3 127.4
C7 C4 H3 127.4
C4 C5 O1 112.1(3)
C4 C5 C8 132.3(4)
O1 C5 C8 115.5(3)
C9 C6 S1 113.1(3)
C9 C6 H4 123.4
S1 C6 H4 123.4
C2 C7 C4 108.7(4)
C2 C7 S1 108.1(3)
C4 C7 S1 143.1(4)
C3 C8 C5 128.1(4)
C3 C8 S2 112.2(3)
C5 C8 S2 119.7(3)
C2 C9 C6 109.4(4)
C2 C9 H5 125.3
C6 C9 H5 125.3
C1 C10 S2 111.6(3)
C1 C10 H6 124.2
S2 C10 H6 124.2

loop_
_geom_bond_atom_site_label_1
_geom_bond_atom_site_label_2
_geom_bond_distance
S1 C6 1.723(5)
S1 C7 1.734(4)
S2 C8 1.713(5)
S2 C10 1.720(5)
O1 C5 1.381(5)
O1 C2 1.386(5)
C1 C10 1.399(7)
C1 C3 1.402(5)
C1 H1 0.9500
C2 C9 1.328(7)
C2 C7 1.390(6)
C3 C8 1.385(6)
C3 H2 0.9500
C4 C5 1.359(6)
C4 C7 1.405(6)
C4 H3 0.9500
C5 C8 1.474(6)
C6 C9 1.396(6)
C6 H4 0.9500
C9 H5 0.9500
C10 H6 0.9500

loop_
_geom_torsion_atom_site_label_1
_geom_torsion_atom_site_label_2
_geom_torsion_atom_site_label_3
_geom_torsion_atom_site_label_4
_geom_torsion
C5 O1 C2 C9 -179.8(4)
C5 O1 C2 C7 1.1(4)
C10 C1 C3 C8 1.6(5)
C7 C4 C5 O1 -0.6(4)
C7 C4 C5 C8 178.0(4)
C2 O1 C5 C4 -0.3(4)
C2 O1 C5 C8 -179.1(3)
C7 S1 C6 C9 0.1(3)
C9 C2 C7 C4 179.3(4)
O1 C2 C7 C4 -1.5(4)
C9 C2 C7 S1 0.3(4)
O1 C2 C7 S1 179.5(3)
C5 C4 C7 C2 1.2(4)
C5 C4 C7 S1 179.7(4)
C6 S1 C7 C2 -0.2(3)
C6 S1 C7 C4 -178.6(5)
C1 C3 C8 C5 -178.1(4)
C1 C3 C8 S2 0.2(4)
C4 C5 C8 C3 -7.6(7)
O1 C5 C8 C3 170.9(4)
C4 C5 C8 S2 174.2(3)
O1 C5 C8 S2 -7.3(5)
C10 S2 C8 C3 -1.5(3)
C10 S2 C8 C5 177.0(3)
O1 C2 C9 C6 -179.2(4)
C7 C2 C9 C6 -0.2(5)
S1 C6 C9 C2 0.0(5)
C3 C1 C10 S2 -2.8(5)
C8 S2 C10 C1 2.4(4)
